data_4112252
loop_
_publ_author_name
'Oleg V. Ozerov'
'Maren Pink'
'Lori A. Watson'
'Kenneth G. Caulton'

_publ_section_title
;
 Aromatic vs Aliphatic C-H Cleavage of Alkyl-Substituted Pyridines by
 (PNPiPr)Re Compounds
;
_journal_name_full 'Journal of the American Chemical Society'
_journal_page_first 2105
_journal_page_last 2113
_journal_paper_doi 10.1021/ja036999i
_journal_volume 126
_journal_year 2004
_chemical_formula_moiety 'C24 H51 N2 P2 Re Si2'
_chemical_formula_sum 'C24 H51 N2 P2 Re Si2'
_chemical_formula_weight 671.99
_chemical_name_systematic
; 
 ? 
;
_space_group_IT_number 62
_symmetry_cell_setting orthorhombic
_symmetry_space_group_name_Hall '-P 2ac 2n'
_symmetry_space_group_name_H-M 'P n m a'
_atom_sites_solution_hydrogens mixed
_atom_sites_solution_primary direct
_atom_sites_solution_secondary difmap
_audit_creation_method SHELXL-97
_cell_angle_alpha 90.00
_cell_angle_beta 90.00
_cell_angle_gamma 90.00
_cell_formula_units_Z 4
_cell_length_a 12.8870(4)
_cell_length_b 16.9003(5)
_cell_length_c 14.1618(4)
_cell_measurement_reflns_used 9331
_cell_measurement_temperature 120(2)
_cell_measurement_theta_max 32.5
_cell_measurement_theta_min 2.5
_cell_volume 3084.36(16)
_computing_cell_refinement 'SAINT (Bruker, 1999)'
_computing_data_collection 'SMART (Bruker, 1999)'
_computing_data_reduction 'SAINT (Bruker, 1999)'
_computing_molecular_graphics 'XTEL (local library)'
_computing_publication_material 'XCIF (Bruker, 1999), XTEL (local library)'
_computing_structure_refinement 'SHELXL-97 (Sheldrick, 1997)'
_computing_structure_solution 'SIR-92 (Alatomare et al., 1993)'
_diffrn_ambient_temperature 120(2)
_diffrn_detector 'CCD area detector'
_diffrn_detector_area_resol_mean 44.52
_diffrn_detector_type 'Bruker SMART 6000'
_diffrn_measured_fraction_theta_full 0.999
_diffrn_measured_fraction_theta_max 0.999
_diffrn_measurement_details '0.30 degree frames measured for 5 seconds each'
_diffrn_measurement_device 'three-circle goniometer with fixed chi'
_diffrn_measurement_device_type 'Bruker Platform goniometer'
_diffrn_measurement_method \w-scans
_diffrn_radiation_monochromator graphite
_diffrn_radiation_source 'fine-focus sealed tube'
_diffrn_radiation_type MoK\a
_diffrn_radiation_wavelength 0.71073
_diffrn_reflns_av_R_equivalents 0.0308
_diffrn_reflns_av_sigmaI/netI 0.0111
_diffrn_reflns_limit_h_max 19
_diffrn_reflns_limit_h_min -19
_diffrn_reflns_limit_k_max 25
_diffrn_reflns_limit_k_min -25
_diffrn_reflns_limit_l_max 21
_diffrn_reflns_limit_l_min -21
_diffrn_reflns_number 96829
_diffrn_reflns_theta_full 32.53
_diffrn_reflns_theta_max 32.53
_diffrn_reflns_theta_min 2.14
_diffrn_standards_decay_% 0.0
_diffrn_standards_interval_time 303
_diffrn_standards_number 911
_exptl_absorpt_coefficient_mu 4.135
_exptl_absorpt_correction_T_max 0.5231
_exptl_absorpt_correction_T_min 0.3906
_exptl_absorpt_correction_type multi-scan
_exptl_absorpt_process_details 'SADABS, R. Blessing (1995)'
_exptl_crystal_colour black
_exptl_crystal_density_diffrn 1.447
_exptl_crystal_description 'irregular block'
_exptl_crystal_F_000 1368
_exptl_crystal_size_max 0.28
_exptl_crystal_size_mid 0.25
_exptl_crystal_size_min 0.18
_refine_diff_density_max 1.170
_refine_diff_density_min -0.900
_refine_diff_density_rms 0.075
_refine_ls_extinction_method none
_refine_ls_goodness_of_fit_ref 1.106
_refine_ls_hydrogen_treatment mixed
_refine_ls_matrix_type full
_refine_ls_number_parameters 238
_refine_ls_number_reflns 5763
_refine_ls_number_restraints 57
_refine_ls_restrained_S_all 1.159
_refine_ls_R_factor_all 0.0160
_refine_ls_R_factor_gt 0.0146
_refine_ls_shift/su_max 0.007
_refine_ls_shift/su_mean 0.000
_refine_ls_structure_factor_coef Fsqd
_refine_ls_weighting_details 'calc w=1/[\s^2^(Fo^2^)+(0.0170P)^2^+2.1157P] where P=(Fo^2^+2Fc^2^)/3'
_refine_ls_weighting_scheme calc
_refine_ls_wR_factor_gt 0.0379
_refine_ls_wR_factor_ref 0.0386
_reflns_number_gt 5468
_reflns_number_total 5763
_reflns_threshold_expression >2sigma(I)
_cod_data_source_file ja036999isi20030703_104649.cif
_cod_data_source_block 02062
_cod_depositor_comments
;
The following automatic conversions were performed:

'_exptl_absorpt_correction_type' value 'multi-scans' was replaced
with the value 'multi-scan' as specified in the replacement file
'src/cod-tools/trunk/data/replacement-values/replacement_values.lst'.

Automatic conversion script
Id: cif_fix_values 5376 2017-05-30 11:51:03Z andrius 
;
_cod_database_code 4112252

loop_
_symmetry_equiv_pos_as_xyz
'x, y, z'
'-x+1/2, -y, z+1/2'
'x+1/2, -y+1/2, -z+1/2'
'-x, y+1/2, -z'
'-x, -y, -z'
'x-1/2, y, -z-1/2'
'-x-1/2, y-1/2, z-1/2'
'x, -y-1/2, z'

loop_
_atom_site_label
_atom_site_type_symbol
_atom_site_fract_x
_atom_site_fract_y
_atom_site_fract_z
_atom_site_U_iso_or_equiv
_atom_site_adp_type
_atom_site_occupancy
_atom_site_symmetry_multiplicity
_atom_site_calc_flag
_atom_site_refinement_flags
_atom_site_disorder_group
Re1 Re 0.264486(5) 0.2500 0.537062(4) 0.01282(2) Uani 1 2 d SD .
H1R H 0.318(3) 0.2500 0.643(3) 0.049(10) Uiso 1 2 d S .
N1 N 0.37651(13) 0.2500 0.43794(12) 0.0183(3) Uani 1 2 d SD .
Si1 Si 0.43884(9) 0.34011(6) 0.40989(10) 0.0272(2) Uani 0.50 1 d PD 1
C1 C 0.5721(3) 0.3438(2) 0.4628(5) 0.068(2) Uani 0.50 1 d PDU 1
H1A H 0.5685 0.3289 0.5296 0.07(2) Uiso 0.50 1 calc PR 1
H1B H 0.5999 0.3975 0.4572 0.08(2) Uiso 0.50 1 calc PR 1
H1C H 0.6176 0.3068 0.4293 0.10(3) Uiso 0.50 1 calc PR 1
C2 C 0.4503(5) 0.3557(3) 0.2805(2) 0.080(3) Uani 0.50 1 d PDU 1
H2A H 0.3811 0.3548 0.2518 0.11(4) Uiso 0.50 1 calc PR 1
H2B H 0.4929 0.3136 0.2530 0.13(4) Uiso 0.50 1 calc PR 1
H2C H 0.4830 0.4071 0.2683 0.09(2) Uiso 0.50 1 calc PR 1
C3 C 0.3659(3) 0.42469(13) 0.4615(3) 0.0216(3) Uani 0.50 1 d PD 1
H3A H 0.4138 0.4592 0.4975 0.026 Uiso 0.50 1 calc PR 1
H3B H 0.3342 0.4565 0.4104 0.026 Uiso 0.50 1 calc PR 1
P1 P 0.2641(5) 0.38675(16) 0.5401(5) 0.0137(5) Uani 0.50 1 d PDU 1
C7 C 0.1470(5) 0.4434(10) 0.5047(12) 0.0242(5) Uani 0.50 1 d PD 1
H7 H 0.0881 0.4239 0.5443 0.029 Uiso 0.50 1 calc PR 1
C8 C 0.154(2) 0.5329(10) 0.5191(16) 0.0343(19) Uani 0.50 1 d PD 1
H8A H 0.2165 0.5531 0.4884 0.051 Uiso 0.50 1 calc PR 1
H8B H 0.1566 0.5446 0.5869 0.051 Uiso 0.50 1 calc PR 1
H8C H 0.0926 0.5583 0.4914 0.051 Uiso 0.50 1 calc PR 1
C9 C 0.1200(17) 0.4250(16) 0.4011(17) 0.0311(17) Uani 0.50 1 d PD 1
H9A H 0.0521 0.4476 0.3858 0.047 Uiso 0.50 1 calc PR 1
H9B H 0.1179 0.3675 0.3919 0.047 Uiso 0.50 1 calc PR 1
H9C H 0.1729 0.4480 0.3596 0.047 Uiso 0.50 1 calc PR 1
Si1D Si 0.41023(10) 0.33523(6) 0.37742(7) 0.0240(2) Uani 0.50 1 d PD 2
C1D C 0.5533(3) 0.3439(2) 0.3565(3) 0.0460(11) Uani 0.50 1 d PDU 2
H1D H 0.5758 0.3020 0.3132 0.074(19) Uiso 0.50 1 calc PR 2
H1E H 0.5903 0.3385 0.4167 0.14(4) Uiso 0.50 1 calc PR 2
H1F H 0.5688 0.3957 0.3287 0.050(14) Uiso 0.50 1 calc PR 2
C2D C 0.3433(4) 0.3418(2) 0.2611(2) 0.0459(10) Uani 0.50 1 d PDU 2
H2D H 0.3724 0.3022 0.2180 0.054(15) Uiso 0.50 1 calc PR 2
H2E H 0.3534 0.3947 0.2344 0.051(15) Uiso 0.50 1 calc PR 2
H2F H 0.2690 0.3318 0.2696 0.044(14) Uiso 0.50 1 calc PR 2
C3D C 0.3725(3) 0.42372(13) 0.4486(3) 0.0216(3) Uani 0.50 1 d PD 2
H3C H 0.4343 0.4462 0.4804 0.026 Uiso 0.50 1 calc PR 2
H3D H 0.3425 0.4649 0.4070 0.026 Uiso 0.50 1 calc PR 2
P1D P 0.2762(5) 0.39257(16) 0.5371(4) 0.0134(4) Uani 0.50 1 d PDU 2
C7D C 0.1555(5) 0.4432(10) 0.4987(12) 0.0242(5) Uani 0.50 1 d PD 2
H7D H 0.0984 0.4246 0.5412 0.029 Uiso 0.50 1 calc PR 2
C8D C 0.158(2) 0.5334(10) 0.5045(17) 0.0343(19) Uani 0.50 1 d PD 2
H8D1 H 0.2188 0.5534 0.4709 0.051 Uiso 0.50 1 calc PR 2
H8D2 H 0.1611 0.5497 0.5709 0.051 Uiso 0.50 1 calc PR 2
H8D3 H 0.0947 0.5550 0.4755 0.051 Uiso 0.50 1 calc PR 2
C9D C 0.1273(17) 0.4170(16) 0.3978(17) 0.0311(17) Uani 0.50 1 d PD 2
H9D1 H 0.0541 0.4288 0.3855 0.047 Uiso 0.50 1 calc PR 2
H9D2 H 0.1390 0.3599 0.3913 0.047 Uiso 0.50 1 calc PR 2
H9D3 H 0.1708 0.4455 0.3523 0.047 Uiso 0.50 1 calc PR 2
N2 N 0.12303(13) 0.2500 0.61958(11) 0.0184(3) Uani 1 2 d S .
C4 C 0.30411(13) 0.43924(9) 0.65154(11) 0.0261(3) Uani 1 1 d . .
H4A H 0.3006 0.4976 0.6406 0.034(6) Uiso 1 1 calc R 1
C5 C 0.22467(16) 0.41675(12) 0.72709(12) 0.0357(4) Uani 1 1 d . .
H5A H 0.2428 0.4426 0.7868 0.051(8) Uiso 1 1 calc R .
H5B H 0.2248 0.3592 0.7357 0.039(6) Uiso 1 1 calc R .
H5C H 0.1555 0.4341 0.7071 0.049(7) Uiso 1 1 calc R .
C6 C 0.41380(15) 0.41768(11) 0.68331(13) 0.0353(4) Uani 1 1 d . .
H6A H 0.4267 0.4399 0.7461 0.060(8) Uiso 1 1 calc R .
H6B H 0.4642 0.4393 0.6384 0.044(7) Uiso 1 1 calc R .
H6C H 0.4208 0.3600 0.6858 0.043(6) Uiso 1 1 calc R .
C10 C 0.10758(15) 0.2500 0.52594(13) 0.0172(3) Uani 1 2 d S .
C11 C 0.00806(16) 0.2500 0.48893(15) 0.0216(3) Uani 1 2 d S .
H11 H -0.0029 0.2500 0.4226 0.035(8) Uiso 1 2 calc SR .
C12 C -0.07625(16) 0.2500 0.55191(17) 0.0250(4) Uani 1 2 d S .
C13 C -0.05711(17) 0.2500 0.64797(17) 0.0288(4) Uani 1 2 d S .
H13 H -0.1132 0.2500 0.6915 0.043(9) Uiso 1 2 calc SR .
C14 C 0.04558(17) 0.2500 0.68065(15) 0.0254(4) Uani 1 2 d S .
H14 H 0.0594 0.2500 0.7465 0.030(7) Uiso 1 2 calc SR .
C15 C -0.18542(18) 0.2500 0.5142(2) 0.0360(5) Uani 1 2 d S .
H15A H -0.2330 0.2308 0.5631 0.054 Uiso 0.50 1 calc PR .
H15B H -0.1895 0.2153 0.4589 0.054 Uiso 0.50 1 calc PR .
H15C H -0.2049 0.3039 0.4960 0.054 Uiso 0.50 1 calc PR .

loop_
_atom_site_aniso_label
_atom_site_aniso_U_11
_atom_site_aniso_U_22
_atom_site_aniso_U_33
_atom_site_aniso_U_23
_atom_site_aniso_U_13
_atom_site_aniso_U_12
Re1 0.01520(4) 0.01136(3) 0.01189(3) 0.000 0.00048(2) 0.000
N1 0.0179(7) 0.0188(7) 0.0183(7) 0.000 0.0032(5) 0.000
Si1 0.0271(5) 0.0209(4) 0.0335(6) 0.0061(4) 0.0150(4) 0.0026(4)
C1 0.0202(16) 0.029(2) 0.156(7) -0.011(3) -0.005(2) -0.0014(14)
C2 0.154(7) 0.036(2) 0.050(3) 0.0015(19) 0.066(4) -0.012(3)
C3 0.0256(8) 0.0198(6) 0.0192(10) 0.0046(5) 0.0077(6) -0.0047(5)
P1 0.0127(11) 0.0098(6) 0.0186(6) 0.0019(5) 0.0024(5) -0.0041(6)
C7 0.0231(10) 0.0207(6) 0.0288(17) 0.0062(9) 0.0017(10) 0.0053(11)
C8 0.0415(18) 0.0215(7) 0.040(6) 0.007(2) 0.006(3) 0.0121(9)
C9 0.032(2) 0.031(4) 0.0310(14) 0.012(2) -0.0084(18) 0.001(2)
Si1D 0.0304(6) 0.0224(4) 0.0191(5) 0.0069(4) 0.0087(4) 0.0028(4)
C1D 0.0372(19) 0.0285(16) 0.072(3) 0.0024(18) 0.031(2) -0.0047(14)
C2D 0.078(3) 0.041(2) 0.0183(14) 0.0056(13) 0.0025(17) 0.008(2)
C3D 0.0256(8) 0.0198(6) 0.0192(10) 0.0046(5) 0.0077(6) -0.0047(5)
P1D 0.0151(13) 0.0091(5) 0.0159(7) 0.0025(5) 0.0002(5) -0.0044(5)
C7D 0.0231(10) 0.0207(6) 0.0288(17) 0.0062(9) 0.0017(10) 0.0053(11)
C8D 0.0415(18) 0.0215(7) 0.040(6) 0.007(2) 0.006(3) 0.0121(9)
C9D 0.032(2) 0.031(4) 0.0310(14) 0.012(2) -0.0084(18) 0.001(2)
N2 0.0198(7) 0.0180(6) 0.0173(7) 0.000 0.0029(5) 0.000
C4 0.0360(8) 0.0170(6) 0.0254(6) -0.0045(5) -0.0033(6) -0.0032(5)
C5 0.0494(11) 0.0332(8) 0.0245(7) -0.0113(6) 0.0046(7) -0.0054(7)
C6 0.0406(9) 0.0314(8) 0.0340(8) -0.0014(7) -0.0137(7) -0.0082(7)
C10 0.0198(8) 0.0151(7) 0.0167(7) 0.000 0.0009(6) 0.000
C11 0.0201(8) 0.0215(8) 0.0233(9) 0.000 -0.0021(7) 0.000
C12 0.0172(8) 0.0194(8) 0.0385(11) 0.000 0.0011(7) 0.000
C13 0.0218(9) 0.0299(10) 0.0346(11) 0.000 0.0107(8) 0.000
C14 0.0259(9) 0.0296(10) 0.0208(9) 0.000 0.0074(7) 0.000
C15 0.0193(10) 0.0313(11) 0.0574(16) 0.000 -0.0038(10) 0.000

loop_
_atom_type_symbol
_atom_type_description
_atom_type_scat_dispersion_real
_atom_type_scat_dispersion_imag
_atom_type_scat_source
C C 0.0033 0.0016 'International Tables Vol C Tables 4.2.6.8 and 6.1.1.4'
H H 0.0000 0.0000 'International Tables Vol C Tables 4.2.6.8 and 6.1.1.4'
N N 0.0061 0.0033 'International Tables Vol C Tables 4.2.6.8 and 6.1.1.4'
Si Si 0.0817 0.0704 'International Tables Vol C Tables 4.2.6.8 and 6.1.1.4'
P P 0.1023 0.0942 'International Tables Vol C Tables 4.2.6.8 and 6.1.1.4'
Re Re -1.0185 7.2310 'International Tables Vol C Tables 4.2.6.8 and 6.1.1.4'

loop_
_geom_angle_atom_site_label_1
_geom_angle_atom_site_label_2
_geom_angle_atom_site_label_3
_geom_angle
_geom_angle_site_symmetry_1
_geom_angle_site_symmetry_3
N1 Re1 C10 131.35(7) . .
N1 Re1 N2 168.47(7) . .
C10 Re1 N2 37.12(7) . .
N1 Re1 P1 90.83(6) . .
C10 Re1 P1 89.97(17) . .
N2 Re1 P1 89.33(7) . .
N1 Re1 P1 90.83(5) . 8_565
C10 Re1 P1 89.97(17) . 8_565
N2 Re1 P1 89.33(7) . 8_565
P1 Re1 P1 177.8(3) . 8_565
N1 Re1 P1D 87.45(5) . .
C10 Re1 P1D 93.57(16) . .
N2 Re1 P1D 93.00(7) . .
P1 Re1 P1D 3.8(2) . .
P1 Re1 P1D 176.36(4) 8_565 .
N1 Re1 P1D 87.45(5) . 8_565
C10 Re1 P1D 93.57(16) . 8_565
N2 Re1 P1D 93.00(7) . 8_565
P1 Re1 P1D 176.36(4) . 8_565
P1 Re1 P1D 3.8(2) 8_565 8_565
P1D Re1 P1D 172.8(3) . 8_565
N1 Re1 H1R 109.5(13) . .
C10 Re1 H1R 119.2(13) . .
N2 Re1 H1R 82.0(13) . .
P1 Re1 H1R 89.1(2) . .
P1 Re1 H1R 89.1(2) 8_565 .
P1D Re1 H1R 88.5(2) . .
P1D Re1 H1R 88.5(2) 8_565 .
Si1D N1 Si1D 112.59(11) 8_565 .
Si1D N1 Si1 119.45(10) 8_565 .
Si1D N1 Si1 19.56(4) . .
Si1D N1 Si1 19.56(4) 8_565 8_565
Si1D N1 Si1 119.45(10) . 8_565
Si1 N1 Si1 119.05(11) . 8_565
Si1D N1 Re1 121.67(6) 8_565 .
Si1D N1 Re1 121.67(6) . .
Si1 N1 Re1 118.86(6) . .
Si1 N1 Re1 118.86(6) 8_565 .
N1 Si1 C2 112.37(17) . .
N1 Si1 C3 110.13(11) . .
C2 Si1 C3 108.57(17) . .
N1 Si1 C1 110.79(16) . .
C2 Si1 C1 108.5(2) . .
C3 Si1 C1 106.29(18) . .
P1 C3 Si1 109.32(13) . .
P1 C3 H3A 109.8 . .
Si1 C3 H3A 109.8 . .
P1 C3 H3B 109.8 . .
Si1 C3 H3B 109.8 . .
H3A C3 H3B 108.3 . .
C3 P1 C7 103.68(15) . .
C3 P1 C4 98.5(3) . .
C7 P1 C4 101.9(7) . .
C3 P1 Re1 109.66(10) . .
C7 P1 Re1 120.8(7) . .
C4 P1 Re1 119.1(3) . .
C8 C7 C9 110.0(2) . .
C8 C7 P1 115.3(2) . .
C9 C7 P1 109.66(18) . .
C8 C7 H7 107.2 . .
C9 C7 H7 107.2 . .
P1 C7 H7 107.2 . .
N1 Si1D C2D 111.78(17) . .
N1 Si1D C3D 109.48(11) . .
C2D Si1D C3D 108.03(17) . .
N1 Si1D C1D 112.97(14) . .
C2D Si1D C1D 108.1(2) . .
C3D Si1D C1D 106.21(16) . .
Si1D C1D H1D 109.5 . .
Si1D C1D H1E 109.5 . .
H1D C1D H1E 109.5 . .
Si1D C1D H1F 109.5 . .
H1D C1D H1F 109.5 . .
H1E C1D H1F 109.5 . .
Si1D C2D H2D 109.5 . .
Si1D C2D H2E 109.5 . .
H2D C2D H2E 109.5 . .
Si1D C2D H2F 109.5 . .
H2D C2D H2F 109.5 . .
H2E C2D H2F 109.5 . .
P1D C3D Si1D 108.30(13) . .
P1D C3D H3C 110.0 . .
Si1D C3D H3C 110.0 . .
P1D C3D H3D 110.0 . .
Si1D C3D H3D 110.0 . .
H3C C3D H3D 108.4 . .
C4 P1D C3D 110.2(3) . .
C4 P1D C7D 103.0(7) . .
C3D P1D C7D 103.52(15) . .
C4 P1D Re1 116.2(3) . .
C3D P1D Re1 109.11(10) . .
C7D P1D Re1 114.0(7) . .
C8D C7D C9D 110.0(2) . .
C8D C7D P1D 115.3(2) . .
C9D C7D P1D 109.69(19) . .
C8D C7D H7D 107.2 . .
C9D C7D H7D 107.2 . .
P1D C7D H7D 107.2 . .
C7D C8D H8D1 109.5 . .
C7D C8D H8D2 109.5 . .
H8D1 C8D H8D2 109.5 . .
C7D C8D H8D3 109.5 . .
H8D1 C8D H8D3 109.5 . .
H8D2 C8D H8D3 109.5 . .
C7D C9D H9D1 109.5 . .
C7D C9D H9D2 109.5 . .
H9D1 C9D H9D2 109.5 . .
C7D C9D H9D3 109.5 . .
H9D1 C9D H9D3 109.5 . .
H9D2 C9D H9D3 109.5 . .
C14 N2 C10 122.37(18) . .
C14 N2 Re1 171.75(15) . .
C10 N2 Re1 65.88(11) . .
C6 C4 C5 110.75(15) . .
C6 C4 P1D 109.8(2) . .
C5 C4 P1D 112.29(16) . .
C6 C4 P1 112.8(2) . .
C5 C4 P1 106.63(14) . .
P1D C4 P1 5.7(2) . .
C6 C4 H4A 108.8 . .
C5 C4 H4A 108.8 . .
P1D C4 H4A 106.2 . .
P1 C4 H4A 108.8 . .
C4 C5 H5A 109.5 . .
C4 C5 H5B 109.5 . .
H5A C5 H5B 109.5 . .
C4 C5 H5C 109.5 . .
H5A C5 H5C 109.5 . .
H5B C5 H5C 109.5 . .
C4 C6 H6A 109.5 . .
C4 C6 H6B 109.5 . .
H6A C6 H6B 109.5 . .
C4 C6 H6C 109.5 . .
H6A C6 H6C 109.5 . .
H6B C6 H6C 109.5 . .
N2 C10 C11 120.77(18) . .
N2 C10 Re1 77.00(11) . .
C11 C10 Re1 162.22(15) . .
C10 C11 C12 118.38(19) . .
C10 C11 H11 120.8 . .
C12 C11 H11 120.8 . .
C13 C12 C11 119.1(2) . .
C13 C12 C15 121.1(2) . .
C11 C12 C15 119.8(2) . .
C12 C13 C14 119.6(2) . .
C12 C13 H13 120.2 . .
C14 C13 H13 120.2 . .
N2 C14 C13 119.8(2) . .
N2 C14 H14 120.1 . .
C13 C14 H14 120.1 . .
C12 C15 H15A 109.5 . .
C12 C15 H15B 109.5 . .
H15A C15 H15B 109.5 . .
C12 C15 H15C 109.5 . .
H15A C15 H15C 109.5 . .
H15B C15 H15C 109.5 . .

loop_
_geom_bond_atom_site_label_1
_geom_bond_atom_site_label_2
_geom_bond_distance
_geom_bond_site_symmetry_2
Re1 N1 2.0136(16) .
Re1 C10 2.028(2) .
Re1 N2 2.1653(16) .
Re1 P1 2.311(3) .
Re1 P1 2.311(3) 8_565
Re1 P1D 2.414(3) .
Re1 P1D 2.414(3) 8_565
Re1 H1R 1.65(4) .
N1 Si1D 1.7315(12) 8_565
N1 Si1D 1.7315(12) .
N1 Si1 1.7670(12) .
N1 Si1 1.7670(12) 8_565
Si1 C2 1.858(3) .
Si1 C3 1.860(2) .
Si1 C1 1.875(3) .
C1 H1A 0.9800 .
C1 H1B 0.9800 .
C1 H1C 0.9800 .
C2 H2A 0.9800 .
C2 H2B 0.9800 .
C2 H2C 0.9800 .
C3 P1 1.836(2) .
C3 H3A 0.9900 .
C3 H3B 0.9900 .
P1 C7 1.857(2) .
P1 C4 1.882(7) .
C7 C8 1.528(3) .
C7 C9 1.540(3) .
C7 H7 1.0000 .
C8 H8A 0.9800 .
C8 H8B 0.9800 .
C8 H8C 0.9800 .
C9 H9A 0.9800 .
C9 H9B 0.9800 .
C9 H9C 0.9800 .
Si1D C2D 1.863(3) .
Si1D C3D 1.868(2) .
Si1D C1D 1.873(3) .
C1D H1D 0.9800 .
C1D H1E 0.9800 .
C1D H1F 0.9800 .
C2D H2D 0.9800 .
C2D H2E 0.9800 .
C2D H2F 0.9800 .
C3D P1D 1.841(2) .
C3D H3C 0.9900 .
C3D H3D 0.9900 .
P1D C4 1.838(7) .
P1D C7D 1.857(2) .
C7D C8D 1.528(3) .
C7D C9D 1.540(3) .
C7D H7D 1.0000 .
C8D H8D1 0.9800 .
C8D H8D2 0.9800 .
C8D H8D3 0.9800 .
C9D H9D1 0.9800 .
C9D H9D2 0.9800 .
C9D H9D3 0.9800 .
N2 C14 1.321(2) .
N2 C10 1.341(2) .
C4 C6 1.527(2) .
C4 C5 1.529(2) .
C4 H4A 1.0000 .
C5 H5A 0.9800 .
C5 H5B 0.9800 .
C5 H5C 0.9800 .
C6 H6A 0.9800 .
C6 H6B 0.9800 .
C6 H6C 0.9800 .
C10 C11 1.385(3) .
C11 C12 1.406(3) .
C11 H11 0.9500 .
C12 C13 1.382(3) .
C12 C15 1.505(3) .
C13 C14 1.402(3) .
C13 H13 0.9500 .
C14 H14 0.9500 .
C15 H15A 0.9800 .
C15 H15B 0.9800 .
C15 H15C 0.9800 .

loop_
_geom_torsion_atom_site_label_1
_geom_torsion_atom_site_label_2
_geom_torsion_atom_site_label_3
_geom_torsion_atom_site_label_4
_geom_torsion
_geom_torsion_site_symmetry_1
_geom_torsion_site_symmetry_4
C10 Re1 N1 Si1D -77.80(10) . 8_565
N2 Re1 N1 Si1D -77.80(10) . 8_565
P1 Re1 N1 Si1D -168.5(2) . 8_565
P1 Re1 N1 Si1D 12.9(2) 8_565 8_565
P1D Re1 N1 Si1D -170.3(2) . 8_565
P1D Re1 N1 Si1D 14.7(2) 8_565 8_565
C10 Re1 N1 Si1D 77.80(10) . .
N2 Re1 N1 Si1D 77.80(11) . .
P1 Re1 N1 Si1D -12.9(2) . .
P1 Re1 N1 Si1D 168.5(2) 8_565 .
P1D Re1 N1 Si1D -14.7(2) . .
P1D Re1 N1 Si1D 170.3(2) 8_565 .
C10 Re1 N1 Si1 100.24(10) . .
N2 Re1 N1 Si1 100.24(10) . .
P1 Re1 N1 Si1 9.6(2) . .
P1 Re1 N1 Si1 -169.1(2) 8_565 .
P1D Re1 N1 Si1 7.7(2) . .
P1D Re1 N1 Si1 -167.2(2) 8_565 .
C10 Re1 N1 Si1 -100.24(10) . 8_565
N2 Re1 N1 Si1 -100.24(10) . 8_565
P1 Re1 N1 Si1 169.1(2) . 8_565
P1 Re1 N1 Si1 -9.6(2) 8_565 8_565
P1D Re1 N1 Si1 167.2(2) . 8_565
P1D Re1 N1 Si1 -7.7(2) 8_565 8_565
Si1D N1 Si1 C2 44.2(3) 8_565 .
Si1D N1 Si1 C2 -30.0(3) . .
Si1 N1 Si1 C2 66.7(3) 8_565 .
Re1 N1 Si1 C2 -133.9(2) . .
Si1D N1 Si1 C3 165.40(17) 8_565 .
Si1D N1 Si1 C3 91.2(2) . .
Si1 N1 Si1 C3 -172.16(17) 8_565 .
Re1 N1 Si1 C3 -12.7(2) . .
Si1D N1 Si1 C1 -77.3(3) 8_565 .
Si1D N1 Si1 C1 -151.5(3) . .
Si1 N1 Si1 C1 -54.8(3) 8_565 .
Re1 N1 Si1 C1 104.6(2) . .
N1 Si1 C3 P1 8.7(4) . .
C2 Si1 C3 P1 132.1(4) . .
C1 Si1 C3 P1 -111.4(4) . .
Si1 C3 P1 C7 -132.8(7) . .
Si1 C3 P1 C4 122.7(2) . .
Si1 C3 P1 Re1 -2.5(5) . .
N1 Re1 P1 C3 -3.6(4) . .
C10 Re1 P1 C3 -134.9(4) . .
N2 Re1 P1 C3 -172.0(4) . .
P1 Re1 P1 C3 137(9) 8_565 .
P1D Re1 P1 C3 25(5) . .
P1D Re1 P1 C3 58.1(7) 8_565 .
N1 Re1 P1 C7 116.8(4) . .
C10 Re1 P1 C7 -14.6(4) . .
N2 Re1 P1 C7 -51.7(4) . .
P1 Re1 P1 C7 -103(9) 8_565 .
P1D Re1 P1 C7 145(6) . .
P1D Re1 P1 C7 178(6) 8_565 .
N1 Re1 P1 C4 -115.9(2) . .
C10 Re1 P1 C4 112.8(2) . .
N2 Re1 P1 C4 75.7(2) . .
P1 Re1 P1 C4 24(10) 8_565 .
P1D Re1 P1 C4 -88(6) . .
P1D Re1 P1 C4 -54.2(5) 8_565 .
C3 P1 C7 C8 -62.4(13) . .
C4 P1 C7 C8 39.5(12) . .
Re1 P1 C7 C8 174.3(11) . .
C3 P1 C7 C9 62.3(13) . .
C4 P1 C7 C9 164.3(12) . .
Re1 P1 C7 C9 -61.0(11) . .
Si1D N1 Si1D C2D 61.1(2) 8_565 .
Si1 N1 Si1D C2D 175.9(3) . .
Si1 N1 Si1D C2D 81.5(2) 8_565 .
Re1 N1 Si1D C2D -96.54(19) . .
Si1D N1 Si1D C3D -179.27(16) 8_565 .
Si1 N1 Si1D C3D -64.5(2) . .
Si1 N1 Si1D C3D -158.86(17) 8_565 .
Re1 N1 Si1D C3D 23.1(2) . .
Si1D N1 Si1D C1D -61.1(2) 8_565 .
Si1 N1 Si1D C1D 53.7(2) . .
Si1 N1 Si1D C1D -40.7(2) 8_565 .
Re1 N1 Si1D C1D 141.24(18) . .
N1 Si1D C3D P1D -18.5(4) . .
C2D Si1D C3D P1D 103.4(4) . .
C1D Si1D C3D P1D -140.8(4) . .
Si1D C3D P1D C4 137.8(2) . .
Si1D C3D P1D C7D -112.6(7) . .
Si1D C3D P1D Re1 9.1(5) . .
N1 Re1 P1D C4 -123.4(3) . .
C10 Re1 P1D C4 105.3(3) . .
N2 Re1 P1D C4 68.1(3) . .
P1 Re1 P1D C4 85(6) . .
P1 Re1 P1D C4 -61.6(6) 8_565 .
P1D Re1 P1D C4 -79(2) 8_565 .
N1 Re1 P1D C3D 1.9(4) . .
C10 Re1 P1D C3D -129.4(4) . .
N2 Re1 P1D C3D -166.6(4) . .
P1 Re1 P1D C3D -150(6) . .
P1 Re1 P1D C3D 63.6(5) 8_565 .
P1D Re1 P1D C3D 46(3) 8_565 .
N1 Re1 P1D C7D 117.0(4) . .
C10 Re1 P1D C7D -14.3(4) . .
N2 Re1 P1D C7D -51.4(4) . .
P1 Re1 P1D C7D -35(6) . .
P1 Re1 P1D C7D 179(100) 8_565 .
P1D Re1 P1D C7D 162(3) 8_565 .
C4 P1D C7D C8D 49.2(12) . .
C3D P1D C7D C8D -65.7(13) . .
Re1 P1D C7D C8D 175.9(11) . .
C4 P1D C7D C9D 174.0(12) . .
C3D P1D C7D C9D 59.1(13) . .
Re1 P1D C7D C9D -59.3(11) . .
N1 Re1 N2 C14 180.000(3) . .
C10 Re1 N2 C14 180.000(3) . .
P1 Re1 N2 C14 -89.2(2) . .
P1 Re1 N2 C14 89.2(2) 8_565 .
P1D Re1 N2 C14 -88.0(2) . .
P1D Re1 N2 C14 88.0(2) 8_565 .
N1 Re1 N2 C10 0.0 . .
P1 Re1 N2 C10 90.8(2) . .
P1 Re1 N2 C10 -90.8(2) 8_565 .
P1D Re1 N2 C10 92.0(2) . .
P1D Re1 N2 C10 -92.0(2) 8_565 .
C3D P1D C4 C6 -57.7(3) . .
C7D P1D C4 C6 -167.6(4) . .
Re1 P1D C4 C6 67.0(2) . .
C3D P1D C4 C5 178.7(2) . .
C7D P1D C4 C5 68.8(4) . .
Re1 P1D C4 C5 -56.6(3) . .
C3D P1D C4 P1 179(100) . .
C7D P1D C4 P1 69(4) . .
Re1 P1D C4 P1 -56(3) . .
C3 P1 C4 C6 -59.9(3) . .
C7 P1 C4 C6 -166.0(4) . .
Re1 P1 C4 C6 58.3(2) . .
C3 P1 C4 C5 178.3(2) . .
C7 P1 C4 C5 72.2(3) . .
Re1 P1 C4 C5 -63.5(3) . .
C3 P1 C4 P1D -1(3) . .
C7 P1 C4 P1D -107(3) . .
Re1 P1 C4 P1D 117(4) . .
C14 N2 C10 C11 0.0 . .
Re1 N2 C10 C11 180.0 . .
C14 N2 C10 Re1 180.0 . .
N1 Re1 C10 N2 180.0 . .
P1 Re1 C10 N2 -88.92(16) . .
P1 Re1 C10 N2 88.92(16) 8_565 .
P1D Re1 C10 N2 -90.26(14) . .
P1D Re1 C10 N2 90.26(14) 8_565 .
N1 Re1 C10 C11 0.0 . .
N2 Re1 C10 C11 180.0 . .
P1 Re1 C10 C11 91.08(16) . .
P1 Re1 C10 C11 -91.08(16) 8_565 .
P1D Re1 C10 C11 89.74(14) . .
P1D Re1 C10 C11 -89.74(14) 8_565 .
N2 C10 C11 C12 0.0 . .
Re1 C10 C11 C12 180.0 . .
C10 C11 C12 C13 0.0 . .
C10 C11 C12 C15 180.0 . .
C11 C12 C13 C14 0.0 . .
C15 C12 C13 C14 180.0 . .
C10 N2 C14 C13 0.0 . .
Re1 N2 C14 C13 180.000(3) . .
C12 C13 C14 N2 0.0 . .
